data_7227105
loop_
_publ_author_name
'M\;aczka, Miros\/law'
'Pasi\'nska, Katarzyna'
'Ptak, Maciej'
'Paraguassu, Waldeci'
'da Silva, Tercio Almeida'
'Sieradzki, Adam'
'Pikul, Adam'

_publ_section_title
;
 Effect of solvent, temperature and pressure on the stability of chiral
 and perovskite metal formate frameworks of [NH2NH3][M(HCOO)3] (M = Mn,
 Fe, Zn).
;
_journal_issue 46
_journal_name_full 'Physical chemistry chemical physics : PCCP'
_journal_page_first 31653
_journal_page_last 31663
_journal_paper_doi 10.1039/c6cp06648h
_journal_volume 18
_journal_year 2016
_chemical_formula_sum 'C3 H8 Fe N2 O6'
_chemical_formula_weight 223.96
_space_group_crystal_system orthorhombic
_space_group_IT_number 33
_space_group_name_Hall 'P 2c -2n'
_space_group_name_H-M_alt 'P n a 21'
_symmetry_space_group_name_Hall 'P 2c -2n'
_symmetry_space_group_name_H-M 'P n a 21'
_atom_sites_solution_hydrogens mixed
_audit_creation_method SHELXL-2014/7
_audit_update_record
;
2016-09-23 deposited with the CCDC.
2016-10-31 downloaded from the CCDC.
;
_cell_angle_alpha 90
_cell_angle_beta 90
_cell_angle_gamma 90
_cell_formula_units_Z 4
_cell_length_a 8.811(3)
_cell_length_b 7.782(3)
_cell_length_c 11.657(4)
_cell_measurement_reflns_used 4791
_cell_measurement_temperature 290(2)
_cell_measurement_theta_max 28.9750
_cell_measurement_theta_min 3.4680
_cell_volume 799.3(5)
_computing_structure_refinement 'SHELXL-2014/7 (Sheldrick, 2014)'
_diffrn_ambient_temperature 290(2)
_diffrn_detector_area_resol_mean 10.6249
_diffrn_measured_fraction_theta_full 1.000
_diffrn_measured_fraction_theta_max 1.000
_diffrn_measurement_device_type 'Xcalibur, Atlas'
_diffrn_radiation_type MoK\a
_diffrn_radiation_wavelength 0.71073
_diffrn_reflns_av_R_equivalents 0.0245
_diffrn_reflns_av_unetI/netI 0.0258
_diffrn_reflns_Laue_measured_fraction_full 1.000
_diffrn_reflns_Laue_measured_fraction_max 1.000
_diffrn_reflns_limit_h_max 10
_diffrn_reflns_limit_h_min -10
_diffrn_reflns_limit_k_max 9
_diffrn_reflns_limit_k_min -9
_diffrn_reflns_limit_l_max 14
_diffrn_reflns_limit_l_min -14
_diffrn_reflns_number 7617
_diffrn_reflns_point_group_measured_fraction_full 0.999
_diffrn_reflns_point_group_measured_fraction_max 0.999
_diffrn_reflns_theta_full 25.998
_diffrn_reflns_theta_max 25.998
_diffrn_reflns_theta_min 3.147
_diffrn_source 'fine-focus sealed X-ray tube'
_exptl_absorpt_coefficient_mu 1.884
_exptl_absorpt_correction_T_max 0.639
_exptl_absorpt_correction_T_min 0.563
_exptl_absorpt_correction_type analytical
_exptl_absorpt_process_details
;
Clark, R. C. & Reid, J. S. (1995). Acta Cryst. A51, 887-897
;
_exptl_crystal_colour 'light brown'
_exptl_crystal_density_diffrn 1.861
_exptl_crystal_description block
_exptl_crystal_F_000 456
_exptl_crystal_size_max 0.349
_exptl_crystal_size_mid 0.330
_exptl_crystal_size_min 0.294
_refine_diff_density_max 0.186
_refine_diff_density_min -0.211
_refine_diff_density_rms 0.048
_refine_ls_abs_structure_details
;
 Flack x determined using 616 quotients [(I+)-(I-)]/[(I+)+(I-)]
 (Parsons, Flack and Wagner, Acta Cryst. B69 (2013) 249-259).
;
_refine_ls_abs_structure_Flack 0.054(11)
_refine_ls_extinction_coef 0.0164(18)
_refine_ls_extinction_expression Fc^*^=kFc[1+0.001xFc^2^\l^3^/sin(2\q)]^-1/4^
_refine_ls_extinction_method 'SHELXL-2014/7 (Sheldrick 2014'
_refine_ls_goodness_of_fit_ref 1.061
_refine_ls_hydrogen_treatment constr
_refine_ls_matrix_type full
_refine_ls_number_parameters 111
_refine_ls_number_reflns 1573
_refine_ls_number_restraints 1
_refine_ls_restrained_S_all 1.060
_refine_ls_R_factor_all 0.0240
_refine_ls_R_factor_gt 0.0200
_refine_ls_shift/su_max 0.000
_refine_ls_shift/su_mean 0.000
_refine_ls_structure_factor_coef Fsqd
_refine_ls_weighting_details 'w=1/[\s^2^(Fo^2^)+(0.0287P)^2^+0.0897P] where P=(Fo^2^+2Fc^2^)/3'
_refine_ls_weighting_scheme calc
_refine_ls_wR_factor_gt 0.0494
_refine_ls_wR_factor_ref 0.0510
_reflns_Friedel_coverage 0.900
_reflns_Friedel_fraction_full 0.997
_reflns_Friedel_fraction_max 0.997
_reflns_number_gt 1409
_reflns_number_total 1573
_reflns_threshold_expression 'I > 2\s(I)'
_cod_data_source_file c6cp06648h2.cif
_cod_data_source_block hydrfe_rt_pna21
_cod_depositor_comments 'Adding full bibliography for 7227105--7227111.cif.'
_cod_database_code 7227105
_shelx_shelxl_version_number 2014/7
_shelx_space_group_comment
;
The symmetry employed for this shelxl refinement is uniquely defined
by the following loop, which should always be used as a source of
symmetry information in preference to the above space-group names.
They are only intended as comments.
;

loop_
_space_group_symop_operation_xyz
'x, y, z'
'-x, -y, z+1/2'
'-x+1/2, y+1/2, z+1/2'
'x+1/2, -y+1/2, z'

loop_
_atom_site_label
_atom_site_type_symbol
_atom_site_fract_x
_atom_site_fract_y
_atom_site_fract_z
_atom_site_U_iso_or_equiv
_atom_site_adp_type
_atom_site_occupancy
_atom_site_site_symmetry_order
_atom_site_calc_flag
_atom_site_refinement_flags_posn
_atom_site_refinement_flags_adp
Fe1 Fe -0.52617(4) -0.49974(6) -0.11111(11) 0.01869(15) Uani 1 1 d . .
O1 O -0.3112(2) -0.4188(3) -0.1774(2) 0.0311(5) Uani 1 1 d . .
O2 O -0.1244(2) -0.2292(3) -0.1785(2) 0.0299(5) Uani 1 1 d . .
O3 O -0.4261(3) -0.7264(3) -0.04228(19) 0.0305(5) Uani 1 1 d . .
O4 O -0.2384(2) -0.9159(3) -0.0405(2) 0.0292(5) Uani 1 1 d . .
O5 O -0.5547(3) -0.6402(3) -0.26797(18) 0.0301(6) Uani 1 1 d . .
O6 O -0.5155(3) -0.6360(3) -0.4555(2) 0.0336(6) Uani 1 1 d . .
C1 C -0.2543(4) -0.2786(4) -0.1510(3) 0.0312(8) Uani 1 1 d . .
H1 H -0.3130 -0.2042 -0.1072 0.037 Uiso 1 1 calc R U
C2 C -0.3080(4) -0.7900(4) -0.0808(3) 0.0310(8) Uani 1 1 d . .
H2 H -0.2672 -0.7392 -0.1461 0.037 Uiso 1 1 calc R U
C3 C -0.5315(4) -0.5645(4) -0.3617(4) 0.0286(8) Uani 1 1 d . .
H3 H -0.5260 -0.4452 -0.3603 0.034 Uiso 1 1 calc R U
N1 N -0.0688(6) -0.5065(3) -0.3444(4) 0.0363(11) Uani 1 1 d . .
H1A H -0.1345 -0.5132 -0.4023 0.044 Uiso 1 1 calc R U
H1B H -0.0905 -0.4153 -0.3015 0.044 Uiso 1 1 calc R U
H1C H -0.0752 -0.6012 -0.3019 0.044 Uiso 1 1 calc R U
N2 N 0.0816(7) -0.4905(4) -0.3888(5) 0.0557(16) Uani 1 1 d . .
H2A H 0.1028 -0.5798 -0.4296 0.067 Uiso 1 1 d R U
H2B H 0.0881 -0.3998 -0.4311 0.067 Uiso 1 1 d R U

loop_
_atom_site_aniso_label
_atom_site_aniso_U_11
_atom_site_aniso_U_22
_atom_site_aniso_U_33
_atom_site_aniso_U_23
_atom_site_aniso_U_13
_atom_site_aniso_U_12
Fe1 0.0199(2) 0.0176(2) 0.0186(2) 0.00013(14) 0.0009(3) 0.00000(15)
O1 0.0284(12) 0.0246(12) 0.0405(13) -0.0040(11) 0.0048(11) -0.0067(10)
O2 0.0263(12) 0.0288(12) 0.0346(12) -0.0042(11) 0.0037(11) -0.0072(10)
O3 0.0310(12) 0.0280(12) 0.0326(12) 0.0043(11) 0.0062(11) 0.0103(10)
O4 0.0277(11) 0.0258(12) 0.0342(12) 0.0043(11) 0.0048(11) 0.0064(10)
O5 0.0406(13) 0.0283(14) 0.0213(13) -0.0003(11) 0.0021(10) -0.0061(11)
O6 0.0525(16) 0.0282(14) 0.0201(13) -0.0012(12) 0.0030(11) -0.0052(11)
C1 0.0309(18) 0.0271(15) 0.036(2) -0.0082(15) 0.0096(14) -0.0038(15)
C2 0.0329(19) 0.0298(17) 0.030(2) 0.0053(14) 0.0060(13) 0.0038(15)
C3 0.034(3) 0.0244(14) 0.0273(16) 0.001(2) -0.0026(16) -0.0039(14)
N1 0.051(3) 0.0277(18) 0.031(2) 0.0023(14) 0.001(2) 0.0091(13)
N2 0.036(3) 0.051(3) 0.080(5) 0.0131(19) 0.003(3) 0.0041(16)

loop_
_atom_type_symbol
_atom_type_description
_atom_type_scat_dispersion_real
_atom_type_scat_dispersion_imag
_atom_type_scat_source
C C 0.0033 0.0016 'International Tables Vol C Tables 4.2.6.8 and 6.1.1.4'
H H 0.0000 0.0000 'International Tables Vol C Tables 4.2.6.8 and 6.1.1.4'
Fe Fe 0.3463 0.8444 'International Tables Vol C Tables 4.2.6.8 and 6.1.1.4'
N N 0.0061 0.0033 'International Tables Vol C Tables 4.2.6.8 and 6.1.1.4'
O O 0.0106 0.0060 'International Tables Vol C Tables 4.2.6.8 and 6.1.1.4'

loop_
_geom_angle_atom_site_label_1
_geom_angle_atom_site_label_2
_geom_angle_atom_site_label_3
_geom_angle
_geom_angle_site_symmetry_1
_geom_angle_site_symmetry_3
O3 Fe1 O2 179.21(11) . 4_445
O3 Fe1 O6 91.07(11) . 2_445
O2 Fe1 O6 88.23(10) 4_445 2_445
O3 Fe1 O1 90.77(9) . .
O2 Fe1 O1 88.87(9) 4_445 .
O6 Fe1 O1 90.51(9) 2_445 .
O3 Fe1 O5 87.00(10) . .
O2 Fe1 O5 93.68(11) 4_445 .
O6 Fe1 O5 176.75(11) 2_445 .
O1 Fe1 O5 86.91(10) . .
O3 Fe1 O4 87.87(9) . 4_435
O2 Fe1 O4 92.48(9) 4_445 4_435
O6 Fe1 O4 88.58(10) 2_445 4_435
O1 Fe1 O4 178.34(12) . 4_435
O5 Fe1 O4 93.96(10) . 4_435
C1 O1 Fe1 121.9(2) . .
C1 O2 Fe1 122.4(2) . 4_545
C2 O3 Fe1 122.9(2) . .
C2 O4 Fe1 121.6(2) . 4_535
C3 O5 Fe1 118.9(2) . .
C3 O6 Fe1 123.4(2) . 2_444
O1 C1 O2 125.3(3) . .
O1 C1 H1 117.3 . .
O2 C1 H1 117.3 . .
O3 C2 O4 126.2(3) . .
O3 C2 H2 116.9 . .
O4 C2 H2 116.9 . .
O6 C3 O5 125.2(3) . .
O6 C3 H3 117.4 . .
O5 C3 H3 117.4 . .
N2 N1 H1A 109.5 . .
N2 N1 H1B 109.5 . .
H1A N1 H1B 109.5 . .
N2 N1 H1C 109.5 . .
H1A N1 H1C 109.5 . .
H1B N1 H1C 109.5 . .
N1 N2 H2A 109.3 . .
N1 N2 H2B 109.9 . .
H2A N2 H2B 109.3 . .

loop_
_geom_bond_atom_site_label_1
_geom_bond_atom_site_label_2
_geom_bond_distance
_geom_bond_site_symmetry_2
Fe1 O3 2.129(2) .
Fe1 O2 2.131(2) 4_445
Fe1 O6 2.131(3) 2_445
Fe1 O1 2.140(2) .
Fe1 O5 2.145(3) .
Fe1 O4 2.146(2) 4_435
O1 C1 1.240(4) .
O2 C1 1.249(4) .
O2 Fe1 2.131(2) 4_545
O3 C2 1.236(4) .
O4 C2 1.248(4) .
O4 Fe1 2.146(2) 4_535
O5 C3 1.258(5) .
O6 C3 1.235(5) .
O6 Fe1 2.131(3) 2_444
C1 H1 0.9300 .
C2 H2 0.9300 .
C3 H3 0.9300 .
N1 N2 1.428(5) .
N1 H1A 0.8900 .
N1 H1B 0.8900 .
N1 H1C 0.8900 .
N2 H2A 0.8623 .
N2 H2B 0.8625 .

loop_
_geom_hbond_atom_site_label_D
_geom_hbond_atom_site_label_H
_geom_hbond_atom_site_label_A
_geom_hbond_distance_DH
_geom_hbond_distance_HA
_geom_hbond_distance_DA
_geom_hbond_angle_DHA
_geom_hbond_site_symmetry_A
N1 H1B O1 0.89 2.42 2.970(6) 119.9 .
N1 H1B O2 0.89 2.06 2.940(5) 169.8 .
N1 H1A O4 0.89 2.10 2.933(6) 154.9 3_454
N1 H1C O5 0.89 2.06 2.893(4) 155.6 4_535
N2 H2B O3 0.86 2.35 3.049(5) 138.0 3_454
N2 H2A O6 0.86 2.46 3.128(5) 134.4 4_535

loop_
_geom_torsion_atom_site_label_1
_geom_torsion_atom_site_label_2
_geom_torsion_atom_site_label_3
_geom_torsion_atom_site_label_4
_geom_torsion
_geom_torsion_site_symmetry_1
Fe1 O1 C1 O2 173.7(3) .
Fe1 O2 C1 O1 -171.9(3) 4_545
Fe1 O3 C2 O4 175.3(3) .
Fe1 O4 C2 O3 -175.8(3) 4_535
Fe1 O6 C3 O5 -179.3(3) 2_444
Fe1 O5 C3 O6 165.4(3) .
